data_4021297
loop_
_publ_author_name
'\<Stefan Marchal\'in'
'Katar\'ina Cvopov\'a'
'Miroslav Kri\<z'
'Peter Baran'
'Hassan Oulyadi'
'Adam Da\"ich'

_publ_section_title
;
 New Resolution of 2-Formyl-1,4-DHP Derivatives Using CIDR Methodology.
 Facile Access to New Chiral Tricyclic Thiolactam
;
_journal_name_full 'Journal of Organic Chemistry'
_journal_page_first 4227
_journal_page_last 4237
_journal_paper_doi 10.1021/jo049706s
_journal_volume 69
_journal_year 2004
_chemical_formula_sum 'C17 H18 N2 O3 S2'
_chemical_formula_weight 362.45
_space_group_IT_number 14
_symmetry_cell_setting monoclinic
_symmetry_space_group_name_Hall '-P 2yn'
_symmetry_space_group_name_H-M 'P 1 21/n 1'
_cell_angle_alpha 90.00
_cell_angle_beta 110.927(3)
_cell_angle_gamma 90.00
_cell_formula_units_Z 4
_cell_length_a 11.1094(16)
_cell_length_b 14.200(2)
_cell_length_c 11.8055(16)
_cell_measurement_temperature 298(2)
_cell_volume 1739.5(4)
_diffrn_ambient_temperature 298(2)
_exptl_crystal_density_diffrn 1.384
_cod_depositor_comments
;
The following automatic conversions were performed:
'_symmetry_cell_setting' value 'Monoclinic' changed to 'monoclinic'
according to '/home/saulius/struct/CIF-dictionaries/cif_core.dic'
dictionary named 'cif_core.dic' version 2.4.1 from 2010-06-29.

Automatic conversion script
Id: cif_fix_enum 1527 2010-12-29 10:47:43Z saulius 
;
_cod_original_sg_symbol_H-M 'P 21/n'
_cod_database_code 4021297

loop_
_symmetry_equiv_pos_as_xyz
'x, y, z'
'-x+1/2, y+1/2, -z+1/2'
'-x, -y, -z'
'x-1/2, -y-1/2, z-1/2'

loop_
_atom_site_label
_atom_site_type_symbol
_atom_site_fract_x
_atom_site_fract_y
_atom_site_fract_z
_atom_site_U_iso_or_equiv
_atom_site_adp_type
_atom_site_occupancy
_atom_site_symmetry_multiplicity
_atom_site_calc_flag
_atom_site_refinement_flags
_atom_site_disorder_assembly
_atom_site_disorder_group
S1 S 0.47507(11) 0.23806(8) 0.06058(12) 0.0644(4) Uani 1 1 d . . .
S2 S -0.21005(11) 0.26137(8) 0.08863(11) 0.0487(5) Uani 0.854(3) 1 d P A 1
C32A C -0.21005(11) 0.26137(8) 0.08863(11) 0.0487(5) Uani 0.15 1 d P A 2
H32A H -0.2685 0.2129 0.0564 0.058 Uiso 0.146(3) 1 calc PR A 2
O1 O 0.0627(3) 0.3305(2) -0.1414(3) 0.0551(8) Uani 1 1 d . A .
O2 O -0.0039(3) -0.0020(2) 0.2500(3) 0.0837(12) Uani 1 1 d . A .
O3 O -0.1222(3) 0.05725(19) 0.0691(3) 0.0544(8) Uani 1 1 d . A .
N1 N 0.2922(3) 0.1884(2) 0.2368(3) 0.0463(9) Uani 1 1 d . A .
H1 H 0.3665 0.1926 0.2936 0.056 Uiso 1 1 calc R . .
N2 N 0.2723(3) 0.3501(2) -0.0067(3) 0.0441(9) Uani 1 1 d . A .
C1 C 0.2622(4) 0.2438(3) 0.1372(4) 0.0388(10) Uani 1 1 d . . .
C2 C 0.1435(4) 0.2517(3) 0.0549(3) 0.0366(9) Uani 1 1 d . A .
C3 C 0.0283(3) 0.2058(3) 0.0700(3) 0.0368(10) Uani 1 1 d . . .
H3 H -0.0253 0.1777 -0.0074 0.044 Uiso 1 1 calc R A 1
C4 C 0.0776(4) 0.1275(3) 0.1648(3) 0.0375(10) Uani 1 1 d . A .
C5 C 0.2012(4) 0.1247(3) 0.2457(3) 0.0407(10) Uani 1 1 d . . .
C11 C 0.3560(4) 0.3032(3) 0.1040(4) 0.0443(11) Uani 1 1 d . . .
H11 H 0.3980 0.3492 0.1678 0.053 Uiso 1 1 calc R . .
C12 C 0.3351(4) 0.3695(3) -0.0932(4) 0.0627(13) Uani 1 1 d . . .
H12A H 0.3814 0.4288 -0.0739 0.075 Uiso 1 1 calc R . .
H12B H 0.2718 0.3735 -0.1747 0.075 Uiso 1 1 calc R . .
C13 C 0.4259(6) 0.2907(5) -0.0843(5) 0.109(2) Uani 1 1 d . . .
H13A H 0.5008 0.3141 -0.0993 0.131 Uiso 1 1 calc R . .
H13B H 0.3843 0.2439 -0.1456 0.131 Uiso 1 1 calc R . .
C21 C 0.1475(4) 0.3127(3) -0.0432(4) 0.0422(10) Uani 1 1 d . . .
C31 C -0.0508(4) 0.2784(3) 0.1074(3) 0.0387(10) Uani 0.854(3) 1 d P A 1
C32 C -0.0029(4) 0.3656(3) 0.1650(4) 0.0839(12) Uani 0.854(3) 1 d P A 1
H32 H 0.0811 0.3876 0.1857 0.101 Uiso 0.854(3) 1 calc PR A 1
C33 C -0.1086(4) 0.4150(3) 0.1864(4) 0.0633(13) Uani 0.854(3) 1 d P A 1
H33 H -0.0997 0.4745 0.2211 0.076 Uiso 0.854(3) 1 calc PR A 1
C34 C -0.2194(4) 0.3664(3) 0.1511(4) 0.0597(13) Uani 0.854(3) 1 d P A 1
H34 H -0.2941 0.3885 0.1604 0.072 Uiso 0.854(3) 1 calc PR A 1
C31A C -0.0508(4) 0.2784(3) 0.1074(3) 0.0387(10) Uani 0.15 1 d P A 2
S2A S -0.0029(4) 0.3656(3) 0.1650(4) 0.0839(12) Uani 0.15 1 d P A 2
C33A C -0.2194(4) 0.3664(3) 0.1511(4) 0.0597(13) Uani 0.15 1 d P A 2
H33A H -0.2941 0.3885 0.1604 0.072 Uiso 0.146(3) 1 calc PR A 2
C34A C -0.1086(4) 0.4150(3) 0.1864(4) 0.0633(13) Uani 0.15 1 d P A 2
H34A H -0.0997 0.4745 0.2211 0.076 Uiso 0.146(3) 1 calc PR A 2
C41 C -0.0152(4) 0.0547(3) 0.1688(4) 0.0488(11) Uani 1 1 d . . .
C42 C -0.2257(5) -0.0075(3) 0.0624(5) 0.0691(14) Uani 1 1 d . . .
H42A H -0.2475 -0.0019 0.1346 0.083 Uiso 1 1 calc R A .
H42B H -0.1987 -0.0718 0.0570 0.083 Uiso 1 1 calc R . .
C43 C -0.3373(5) 0.0157(4) -0.0449(5) 0.0883(18) Uani 1 1 d . A .
H43A H -0.3760 0.0727 -0.0306 0.133 Uiso 1 1 calc R . .
H43B H -0.3989 -0.0346 -0.0616 0.133 Uiso 1 1 calc R . .
H43C H -0.3105 0.0243 -0.1130 0.133 Uiso 1 1 calc R . .
C51 C 0.2557(4) 0.0545(3) 0.3470(4) 0.0568(12) Uani 1 1 d . A .
H51A H 0.2169 0.0639 0.4069 0.085 Uiso 1 1 calc R . .
H51B H 0.3472 0.0631 0.3835 0.085 Uiso 1 1 calc R . .
H51C H 0.2376 -0.0082 0.3150 0.085 Uiso 1 1 calc R . .

loop_
_atom_site_aniso_label
_atom_site_aniso_U_11
_atom_site_aniso_U_22
_atom_site_aniso_U_33
_atom_site_aniso_U_23
_atom_site_aniso_U_13
_atom_site_aniso_U_12
S1 0.0445(8) 0.0679(8) 0.0946(10) 0.0079(7) 0.0416(7) 0.0096(6)
S2 0.0267(7) 0.0527(8) 0.0686(9) -0.0059(7) 0.0194(6) 0.0004(6)
C32A 0.0267(7) 0.0527(8) 0.0686(9) -0.0059(7) 0.0194(6) 0.0004(6)
O1 0.0338(17) 0.076(2) 0.0498(18) 0.0143(16) 0.0084(15) -0.0013(15)
O2 0.058(2) 0.083(3) 0.098(3) 0.042(2) 0.014(2) -0.0092(19)
O3 0.0434(19) 0.0542(18) 0.062(2) 0.0051(15) 0.0144(16) -0.0099(15)
N1 0.0272(19) 0.063(2) 0.044(2) -0.0007(19) 0.0075(16) -0.0016(18)
N2 0.031(2) 0.047(2) 0.056(2) 0.0016(18) 0.0178(17) -0.0013(17)
C1 0.028(2) 0.049(2) 0.042(2) -0.002(2) 0.016(2) -0.002(2)
C2 0.025(2) 0.043(2) 0.041(2) 0.002(2) 0.0100(19) -0.0016(18)
C3 0.019(2) 0.046(2) 0.041(2) 0.000(2) 0.0055(18) -0.0027(18)
C4 0.029(2) 0.041(2) 0.045(2) 0.001(2) 0.016(2) 0.0015(19)
C5 0.037(3) 0.047(2) 0.039(2) 0.001(2) 0.015(2) 0.006(2)
C11 0.033(2) 0.052(3) 0.050(3) -0.003(2) 0.017(2) 0.003(2)
C12 0.047(3) 0.076(3) 0.077(3) 0.017(3) 0.038(3) -0.004(3)
C13 0.084(4) 0.182(6) 0.074(4) 0.018(4) 0.046(3) 0.056(5)
C21 0.031(2) 0.047(3) 0.054(3) -0.005(2) 0.022(2) -0.005(2)
C31 0.029(2) 0.043(2) 0.044(2) 0.005(2) 0.0125(19) -0.0023(19)
C32 0.079(3) 0.075(3) 0.110(3) -0.006(2) 0.050(2) 0.006(2)
C33 0.052(3) 0.054(3) 0.085(4) -0.015(3) 0.026(3) -0.001(3)
C34 0.042(3) 0.067(3) 0.073(3) -0.004(3) 0.024(2) 0.009(3)
C31A 0.029(2) 0.043(2) 0.044(2) 0.005(2) 0.0125(19) -0.0023(19)
S2A 0.079(3) 0.075(3) 0.110(3) -0.006(2) 0.050(2) 0.006(2)
C33A 0.042(3) 0.067(3) 0.073(3) -0.004(3) 0.024(2) 0.009(3)
C34A 0.052(3) 0.054(3) 0.085(4) -0.015(3) 0.026(3) -0.001(3)
C41 0.042(3) 0.045(3) 0.061(3) 0.004(2) 0.019(3) 0.006(2)
C42 0.058(3) 0.062(3) 0.083(4) 0.005(3) 0.020(3) -0.027(3)
C43 0.060(4) 0.084(4) 0.107(4) -0.008(3) 0.013(3) -0.025(3)
C51 0.052(3) 0.061(3) 0.053(3) 0.009(2) 0.014(2) 0.006(2)

loop_
_geom_bond_atom_site_label_1
_geom_bond_atom_site_label_2
_geom_bond_distance
_geom_bond_site_symmetry_2
_geom_bond_publ_flag
S1 C13 1.765(5) . ?
S1 C11 1.830(4) . ?
S2 C34 1.683(4) . ?
S2 C31 1.720(4) . ?
O1 C21 1.231(5) . ?
O2 C41 1.223(5) . ?
O3 C41 1.342(5) . ?
O3 C42 1.451(5) . ?
N1 C1 1.353(5) . ?
N1 C5 1.389(5) . ?
N2 C21 1.401(5) . ?
N2 C12 1.454(5) . ?
N2 C11 1.466(5) . ?
C1 C2 1.334(5) . ?
C1 C11 1.498(5) . ?
C2 C21 1.460(5) . ?
C2 C3 1.502(5) . ?
C3 C31 1.518(5) . ?
C3 C4 1.533(5) . ?
C4 C5 1.365(5) . ?
C4 C41 1.472(5) . ?
C5 C51 1.508(5) . ?
C12 C13 1.486(7) . ?
C31 C32 1.423(5) . ?
C32 C33 1.464(5) . ?
C33 C34 1.341(6) . ?
C42 C43 1.459(6) . ?
